data_4021422
loop_
_publ_author_name
'Marc Sauer'
'Charles Yeung'
'Jonathan H. Chong'
'Brian O. Patrick'
'Mark J. MacLachlan'

_publ_section_title
;
 N-Salicylideneanilines: Tautomers for Formation of
 Hydrogen-Bonded Capsules, Clefts, and Chains
;
_journal_name_full 'Journal of Organic Chemistry'
_journal_page_first 775
_journal_page_last 788
_journal_paper_doi 10.1021/jo052277t
_journal_volume 71
_journal_year 2006
_chemical_formula_sum 'C65.4 H76.1 N10.7 O12'
_chemical_formula_weight 1204.07
_chemical_name_systematic
;
 ?
;
_space_group_IT_number 2
_symmetry_cell_setting triclinic
_symmetry_space_group_name_Hall '-P 1'
_symmetry_space_group_name_H-M 'P -1'
_atom_sites_solution_hydrogens geom
_atom_sites_solution_primary direct
_atom_sites_solution_secondary difmap
_audit_creation_method SHELXL-97
_cell_angle_alpha 106.189(9)
_cell_angle_beta 102.618(9)
_cell_angle_gamma 93.606(8)
_cell_formula_units_Z 2
_cell_length_a 12.825(4)
_cell_length_b 13.091(4)
_cell_length_c 20.892(5)
_cell_measurement_reflns_used 36508
_cell_measurement_temperature 173(2)
_cell_measurement_theta_max 21.2505
_cell_measurement_theta_min 2.3015
_cell_volume 3258.3(16)
_computing_structure_refinement 'SHELXL-97 (Sheldrick, 1997)'
_diffrn_ambient_temperature 173(2)
_diffrn_measured_fraction_theta_full 0.967
_diffrn_measured_fraction_theta_max 0.967
_diffrn_radiation_monochromator graphite
_diffrn_radiation_source 'fine-focus sealed tube'
_diffrn_radiation_type MoK\a
_diffrn_radiation_wavelength 0.71073
_diffrn_reflns_av_R_equivalents 0.1977
_diffrn_reflns_av_sigmaI/netI 0.1952
_diffrn_reflns_limit_h_max 13
_diffrn_reflns_limit_h_min -12
_diffrn_reflns_limit_k_max 13
_diffrn_reflns_limit_k_min -13
_diffrn_reflns_limit_l_max 17
_diffrn_reflns_limit_l_min -21
_diffrn_reflns_number 36330
_diffrn_reflns_theta_full 21.33
_diffrn_reflns_theta_max 21.33
_diffrn_reflns_theta_min 1.65
_exptl_absorpt_coefficient_mu 0.086
_exptl_absorpt_correction_T_max 0.9974
_exptl_absorpt_correction_T_min 0.9847
_exptl_absorpt_correction_type multi-scan
_exptl_crystal_colour orange
_exptl_crystal_density_diffrn 1.227
_exptl_crystal_density_method 'not measured'
_exptl_crystal_description irregular
_exptl_crystal_F_000 1279
_exptl_crystal_size_max 0.18
_exptl_crystal_size_mid 0.07
_exptl_crystal_size_min 0.03
_refine_diff_density_max 0.669
_refine_diff_density_min -0.510
_refine_diff_density_rms 0.183
_refine_ls_extinction_coef 0.100(9)
_refine_ls_extinction_expression Fc^*^=kFc[1+0.001xFc^2^\l^3^/sin(2\q)]^-1/4^
_refine_ls_extinction_method SHELXL
_refine_ls_goodness_of_fit_ref 1.165
_refine_ls_hydrogen_treatment mixed
_refine_ls_matrix_type full
_refine_ls_number_parameters 811
_refine_ls_number_reflns 7091
_refine_ls_number_restraints 0
_refine_ls_restrained_S_all 1.165
_refine_ls_R_factor_all 0.2421
_refine_ls_R_factor_gt 0.1353
_refine_ls_shift/su_max 0.002
_refine_ls_shift/su_mean 0.000
_refine_ls_structure_factor_coef Fsqd
_refine_ls_weighting_details 'calc w=1/[\s^2^(Fo^2^)+(0.2000P)^2^+0.0000P] where P=(Fo^2^+2Fc^2^)/3'
_refine_ls_weighting_scheme calc
_refine_ls_wR_factor_gt 0.3417
_refine_ls_wR_factor_ref 0.3923
_reflns_number_gt 3253
_reflns_number_total 7091
_reflns_threshold_expression >2sigma(I)
_cod_data_source_file jo052277tsi20051102_044106.cif
_cod_original_formula_sum 'C65.40 H76.10 N10.70 O12'
_cod_database_code 4021422

loop_
_symmetry_equiv_pos_as_xyz
'x, y, z'
'-x, -y, -z'

loop_
_atom_site_label
_atom_site_type_symbol
_atom_site_fract_x
_atom_site_fract_y
_atom_site_fract_z
_atom_site_U_iso_or_equiv
_atom_site_adp_type
_atom_site_occupancy
_atom_site_symmetry_multiplicity
_atom_site_calc_flag
_atom_site_refinement_flags
C61 C 0.4015(19) 0.3678(13) 0.1710(10) 0.097(6) Uani 1 1 d .
C62 C 0.5176(16) 0.3569(12) 0.1929(9) 0.119(6) Uani 1 1 d .
H62A H 0.5326 0.2916 0.1637 0.179 Uiso 1 1 calc R
H62B H 0.5344 0.3553 0.2396 0.179 Uiso 1 1 calc R
H62C H 0.5608 0.4168 0.1894 0.179 Uiso 1 1 calc R
C63 C 0.982(2) 0.7495(19) 0.8970(11) 0.120(8) Uani 1 1 d .
C64 C 0.9547(14) 0.6833(15) 0.9393(9) 0.120(6) Uani 1 1 d .
H64A H 1.0131 0.6948 0.9792 0.180 Uiso 1 1 calc R
H64B H 0.9428 0.6089 0.9129 0.180 Uiso 1 1 calc R
H64C H 0.8905 0.7031 0.9534 0.180 Uiso 1 1 calc R
N9 N 0.3135(17) 0.3801(13) 0.1541(9) 0.150(8) Uani 1 1 d .
N10 N 1.006(2) 0.804(3) 0.8720(15) 0.233(14) Uani 1 1 d .
N11 N 0.170(2) 0.6163(18) 0.7434(12) 0.132(9) Uani 0.70 1 d P
C65 C 0.2027(18) 0.705(3) 0.7811(15) 0.104(9) Uani 0.70 1 d P
C66 C 0.2494(18) 0.8104(19) 0.8302(13) 0.101(7) Uani 0.70 1 d P
H66A H 0.3089 0.8021 0.8644 0.152 Uiso 0.70 1 calc PR
H66B H 0.1956 0.8419 0.8519 0.152 Uiso 0.70 1 calc PR
H66C H 0.2742 0.8561 0.8063 0.152 Uiso 0.70 1 calc PR
H7 H 0.841(6) 0.880(6) 0.484(4) 0.02(2) Uiso 1 1 d .
H3 H 0.626(14) 0.629(13) 0.510(9) 0.15(7) Uiso 1 1 d .
C1 C 0.1829(10) 0.7308(10) 0.1718(6) 0.049(3) Uani 1 1 d .
C2 C 0.0710(11) 0.7280(10) 0.1492(6) 0.058(4) Uani 1 1 d .
H2A H 0.0438 0.7776 0.1278 0.070 Uiso 1 1 calc R
C3 C 0.0027(11) 0.6537(12) 0.1584(7) 0.066(4) Uani 1 1 d .
H3A H -0.0712 0.6533 0.1438 0.080 Uiso 1 1 calc R
C4 C 0.0407(11) 0.5788(12) 0.1888(6) 0.066(4) Uani 1 1 d .
H4 H -0.0081 0.5285 0.1946 0.079 Uiso 1 1 calc R
C5 C 0.1497(10) 0.5764(10) 0.2112(6) 0.055(3) Uani 1 1 d .
H5 H 0.1753 0.5259 0.2322 0.066 Uiso 1 1 calc R
C6 C 0.2208(10) 0.6537(11) 0.2009(6) 0.058(4) Uani 1 1 d .
C7 C 0.2436(13) 0.8580(11) 0.1172(8) 0.070(4) Uani 1 1 d .
C8 C 0.3405(13) 0.9997(12) 0.0871(9) 0.087(5) Uani 1 1 d .
C9 C 0.4581(12) 1.0416(11) 0.1094(8) 0.096(5) Uani 1 1 d .
H9A H 0.4784 1.0744 0.1583 0.144 Uiso 1 1 calc R
H9B H 0.4723 1.0939 0.0870 0.144 Uiso 1 1 calc R
H9C H 0.4991 0.9835 0.0972 0.144 Uiso 1 1 calc R
C10 C 0.3064(13) 0.9459(10) 0.0074(7) 0.088(5) Uani 1 1 d .
H10A H 0.2313 0.9176 -0.0063 0.133 Uiso 1 1 calc R
H10B H 0.3484 0.8887 -0.0050 0.133 Uiso 1 1 calc R
H10C H 0.3186 0.9983 -0.0153 0.133 Uiso 1 1 calc R
C11 C 0.2708(13) 1.0813(13) 0.1098(9) 0.106(5) Uani 1 1 d .
H11A H 0.1967 1.0499 0.0929 0.159 Uiso 1 1 calc R
H11B H 0.2821 1.1402 0.0920 0.159 Uiso 1 1 calc R
H11C H 0.2885 1.1068 0.1591 0.159 Uiso 1 1 calc R
C12 C 0.3852(10) 0.6362(9) 0.2763(6) 0.052(3) Uani 1 1 d .
H12 H 0.3466 0.6293 0.3080 0.062 Uiso 1 1 calc R
C13 C 0.5003(10) 0.6275(8) 0.2925(6) 0.047(3) Uani 1 1 d .
C14 C 0.5488(10) 0.6195(8) 0.3590(6) 0.041(3) Uani 1 1 d .
C15 C 0.6662(10) 0.6157(8) 0.3750(6) 0.044(3) Uani 1 1 d .
C16 C 0.7210(10) 0.6223(9) 0.3224(7) 0.060(4) Uani 1 1 d .
H16 H 0.7954 0.6234 0.3329 0.072 Uiso 1 1 calc R
C17 C 0.6730(10) 0.6269(8) 0.2604(6) 0.049(3) Uani 1 1 d .
H17 H 0.7124 0.6246 0.2277 0.059 Uiso 1 1 calc R
C18 C 0.5604(10) 0.6354(8) 0.2443(6) 0.038(3) Uani 1 1 d .
C19 C 0.7248(9) 0.6119(8) 0.4360(7) 0.047(3) Uani 1 1 d .
H19 H 0.7984 0.6098 0.4408 0.057 Uiso 1 1 calc R
C20 C 0.7450(9) 0.6104(7) 0.5548(6) 0.039(3) Uani 1 1 d .
C21 C 0.6944(9) 0.6050(9) 0.6060(7) 0.048(3) Uani 1 1 d .
C22 C 0.7513(12) 0.6040(9) 0.6676(6) 0.062(4) Uani 1 1 d .
H22 H 0.7150 0.6005 0.7011 0.074 Uiso 1 1 calc R
C23 C 0.8617(11) 0.6080(9) 0.6833(7) 0.060(4) Uani 1 1 d .
H23 H 0.8995 0.6048 0.7260 0.072 Uiso 1 1 calc R
C24 C 0.9150(9) 0.6168(9) 0.6334(7) 0.053(3) Uani 1 1 d .
H24 H 0.9898 0.6222 0.6435 0.064 Uiso 1 1 calc R
C25 C 0.8613(10) 0.6176(8) 0.5722(7) 0.053(3) Uani 1 1 d .
H25 H 0.8988 0.6229 0.5396 0.063 Uiso 1 1 calc R
C26 C 0.5284(12) 0.6811(13) 0.5968(7) 0.071(4) Uani 1 1 d .
C27 C 0.3477(10) 0.7361(10) 0.5963(7) 0.062(4) Uani 1 1 d .
C28 C 0.3791(11) 0.8120(10) 0.6685(7) 0.079(4) Uani 1 1 d .
H28A H 0.4466 0.8547 0.6755 0.119 Uiso 1 1 calc R
H28B H 0.3862 0.7716 0.7008 0.119 Uiso 1 1 calc R
H28C H 0.3245 0.8581 0.6752 0.119 Uiso 1 1 calc R
C29 C 0.2383(10) 0.6680(11) 0.5829(8) 0.089(5) Uani 1 1 d .
H29A H 0.2196 0.6206 0.5367 0.133 Uiso 1 1 calc R
H29B H 0.1839 0.7143 0.5892 0.133 Uiso 1 1 calc R
H29C H 0.2434 0.6266 0.6146 0.133 Uiso 1 1 calc R
C30 C 0.3450(10) 0.7912(11) 0.5424(7) 0.076(4) Uani 1 1 d .
H30A H 0.4126 0.8354 0.5522 0.115 Uiso 1 1 calc R
H30B H 0.2878 0.8350 0.5423 0.115 Uiso 1 1 calc R
H30C H 0.3331 0.7385 0.4982 0.115 Uiso 1 1 calc R
C31 C 0.6397(10) 0.7975(8) 0.0936(6) 0.042(3) Uani 1 1 d .
C32 C 0.6926(9) 0.8607(9) 0.1609(6) 0.043(3) Uani 1 1 d .
C33 C 0.8006(11) 0.9074(9) 0.1700(7) 0.064(4) Uani 1 1 d .
H33 H 0.8381 0.9512 0.2133 0.077 Uiso 1 1 calc R
C34 C 0.8477(11) 0.8911(11) 0.1203(7) 0.069(4) Uani 1 1 d .
H34 H 0.9199 0.9187 0.1299 0.083 Uiso 1 1 calc R
C35 C 0.7969(10) 0.8359(10) 0.0554(7) 0.059(4) Uani 1 1 d .
H35 H 0.8311 0.8297 0.0198 0.071 Uiso 1 1 calc R
C36 C 0.6874(11) 0.7864(9) 0.0422(7) 0.059(4) Uani 1 1 d .
H36 H 0.6504 0.7468 -0.0022 0.071 Uiso 1 1 calc R
C37 C 0.4609(11) 0.7048(10) 0.0251(8) 0.057(4) Uani 1 1 d .
C38 C 0.2923(11) 0.5747(11) -0.0192(7) 0.066(4) Uani 1 1 d .
C39 C 0.3444(14) 0.4862(11) -0.0578(7) 0.105(6) Uani 1 1 d .
H39A H 0.3852 0.4538 -0.0262 0.158 Uiso 1 1 calc R
H39B H 0.3916 0.5151 -0.0801 0.158 Uiso 1 1 calc R
H39C H 0.2898 0.4331 -0.0916 0.158 Uiso 1 1 calc R
C40 C 0.2291(12) 0.6350(12) -0.0603(8) 0.105(6) Uani 1 1 d .
H40A H 0.1976 0.6879 -0.0312 0.157 Uiso 1 1 calc R
H40B H 0.1731 0.5865 -0.0961 0.157 Uiso 1 1 calc R
H40C H 0.2755 0.6698 -0.0805 0.157 Uiso 1 1 calc R
C41 C 0.2224(12) 0.5327(12) 0.0196(7) 0.096(5) Uani 1 1 d .
H41A H 0.2634 0.4942 0.0470 0.143 Uiso 1 1 calc R
H41B H 0.1614 0.4855 -0.0124 0.143 Uiso 1 1 calc R
H41C H 0.1980 0.5917 0.0490 0.143 Uiso 1 1 calc R
C42 C 0.6873(9) 0.8892(8) 0.2798(6) 0.047(3) Uani 1 1 d .
H42 H 0.7618 0.8913 0.2917 0.056 Uiso 1 1 calc R
C43 C 0.6360(10) 0.9001(8) 0.3322(6) 0.044(3) Uani 1 1 d .
C44 C 0.5194(9) 0.8973(8) 0.3174(6) 0.037(3) Uani 1 1 d .
C45 C 0.4699(10) 0.8950(9) 0.3719(7) 0.057(3) Uani 1 1 d .
H45 H 0.3956 0.8937 0.3649 0.068 Uiso 1 1 calc R
C46 C 0.5286(10) 0.8945(8) 0.4325(6) 0.049(3) Uani 1 1 d .
H46 H 0.4923 0.8912 0.4660 0.059 Uiso 1 1 calc R
C47 C 0.6435(10) 0.8987(8) 0.4505(6) 0.042(3) Uani 1 1 d .
C48 C 0.6981(10) 0.9091(8) 0.3981(6) 0.042(3) Uani 1 1 d .
C49 C 0.6966(10) 0.8916(8) 0.5130(6) 0.041(3) Uani 1 1 d .
H49 H 0.6562 0.8830 0.5435 0.050 Uiso 1 1 calc R
C50 C 0.8657(9) 0.8894(8) 0.5958(6) 0.039(3) Uani 1 1 d .
C51 C 0.8228(10) 0.8849(9) 0.6491(7) 0.053(3) Uani 1 1 d .
H51 H 0.7490 0.8849 0.6440 0.063 Uiso 1 1 calc R
C52 C 0.8861(10) 0.8802(8) 0.7113(6) 0.051(3) Uani 1 1 d .
H52 H 0.8550 0.8752 0.7467 0.061 Uiso 1 1 calc R
C53 C 0.9996(10) 0.8832(9) 0.7195(7) 0.057(3) Uani 1 1 d .
H53 H 1.0447 0.8810 0.7604 0.069 Uiso 1 1 calc R
C54 C 1.0402(9) 0.8897(8) 0.6645(6) 0.045(3) Uani 1 1 d .
H54 H 1.1143 0.8922 0.6693 0.055 Uiso 1 1 calc R
C55 C 0.9771(10) 0.8925(7) 0.6033(6) 0.044(3) Uani 1 1 d .
C56 C 1.0140(11) 0.8240(11) 0.4904(7) 0.057(3) Uani 1 1 d .
C57 C 1.0815(9) 0.7764(9) 0.3854(6) 0.047(3) Uani 1 1 d .
C58 C 1.1801(10) 0.8255(10) 0.3702(7) 0.075(4) Uani 1 1 d .
H58A H 1.2440 0.8145 0.4000 0.112 Uiso 1 1 calc R
H58B H 1.1779 0.9010 0.3779 0.112 Uiso 1 1 calc R
H58C H 1.1807 0.7920 0.3232 0.112 Uiso 1 1 calc R
C59 C 0.9808(11) 0.7973(10) 0.3377(6) 0.077(4) Uani 1 1 d .
H59A H 0.9172 0.7681 0.3471 0.115 Uiso 1 1 calc R
H59B H 0.9812 0.7637 0.2907 0.115 Uiso 1 1 calc R
H59C H 0.9811 0.8732 0.3457 0.115 Uiso 1 1 calc R
C60 C 1.0845(10) 0.6642(9) 0.3831(6) 0.066(4) Uani 1 1 d .
H60A H 1.0203 0.6374 0.3929 0.099 Uiso 1 1 calc R
H60B H 1.1465 0.6586 0.4167 0.099 Uiso 1 1 calc R
H60C H 1.0889 0.6229 0.3381 0.099 Uiso 1 1 calc R
N1 N 0.2564(8) 0.8057(8) 0.1657(5) 0.056(3) Uani 1 1 d .
H1 H 0.3173 0.8213 0.1958 0.067 Uiso 1 1 calc R
N2 N 0.3351(7) 0.6526(7) 0.2217(5) 0.042(2) Uani 1 1 d .
H2 H 0.3728 0.6643 0.1945 0.051 Uiso 1 1 calc R
N3 N 0.6852(9) 0.6109(7) 0.4911(5) 0.046(3) Uani 1 1 d .
N4 N 0.5779(8) 0.5953(9) 0.5894(5) 0.059(3) Uani 1 1 d .
H4A H 0.5407 0.5327 0.5744 0.070 Uiso 1 1 calc R
N5 N 0.5336(8) 0.7450(7) 0.0856(5) 0.048(3) Uani 1 1 d .
H5A H 0.5157 0.7389 0.1218 0.058 Uiso 1 1 calc R
N6 N 0.6420(7) 0.8760(7) 0.2138(6) 0.054(3) Uani 1 1 d .
H6 H 0.5735 0.8772 0.2031 0.065 Uiso 1 1 calc R
N7 N 0.8033(9) 0.8964(7) 0.5324(5) 0.054(3) Uani 1 1 d .
N8 N 1.0298(7) 0.9037(7) 0.5515(5) 0.049(3) Uani 1 1 d .
H8 H 1.0722 0.9616 0.5588 0.059 Uiso 1 1 calc R
O1 O 0.1595(8) 0.8521(8) 0.0732(5) 0.090(3) Uani 1 1 d .
O2 O 0.3381(7) 0.9168(7) 0.1238(5) 0.082(3) Uani 1 1 d .
O3 O 0.4976(6) 0.6139(6) 0.4031(4) 0.051(2) Uani 1 1 d .
O4 O 0.5140(6) 0.6460(6) 0.1868(4) 0.057(2) Uani 1 1 d .
O5 O 0.5671(7) 0.7727(7) 0.6032(5) 0.074(3) Uani 1 1 d .
O6 O 0.4224(7) 0.6530(6) 0.5931(4) 0.062(2) Uani 1 1 d .
O7 O 0.4640(7) 0.7165(7) -0.0283(5) 0.074(3) Uani 1 1 d .
O8 O 0.3758(7) 0.6509(7) 0.0376(4) 0.066(2) Uani 1 1 d .
O9 O 0.4650(6) 0.8872(6) 0.2569(4) 0.055(2) Uani 1 1 d .
O10 O 0.8015(7) 0.9211(6) 0.4125(4) 0.056(2) Uani 1 1 d .
O11 O 0.9468(6) 0.7452(7) 0.4726(4) 0.059(2) Uani 1 1 d .
O12 O 1.0869(6) 0.8474(6) 0.4560(4) 0.052(2) Uani 1 1 d .

loop_
_atom_site_aniso_label
_atom_site_aniso_U_11
_atom_site_aniso_U_22
_atom_site_aniso_U_33
_atom_site_aniso_U_23
_atom_site_aniso_U_13
_atom_site_aniso_U_12
C61 0.117(18) 0.059(11) 0.106(15) 0.021(9) 0.012(14) 0.018(12)
C62 0.131(18) 0.078(12) 0.129(16) 0.026(10) 0.001(13) 0.008(12)
C63 0.120(19) 0.136(19) 0.085(17) 0.022(13) -0.004(13) 0.038(16)
C64 0.117(16) 0.136(16) 0.097(14) 0.010(12) 0.031(12) 0.035(13)
N9 0.171(19) 0.107(12) 0.132(15) 0.006(10) -0.014(14) 0.055(13)
N10 0.17(2) 0.34(4) 0.24(3) 0.19(3) 0.018(18) 0.03(2)
N11 0.15(2) 0.087(16) 0.13(2) 0.014(14) 0.000(16) 0.046(16)
C65 0.055(17) 0.16(3) 0.12(2) 0.07(2) 0.012(16) 0.023(19)
C66 0.067(17) 0.108(19) 0.13(2) 0.039(17) 0.022(15) -0.001(14)
C1 0.040(9) 0.051(8) 0.049(8) 0.016(7) 0.001(7) -0.008(7)
C2 0.038(9) 0.058(9) 0.065(9) 0.006(7) -0.002(7) 0.013(7)
C3 0.035(9) 0.076(10) 0.077(11) 0.013(8) 0.002(8) 0.011(9)
C4 0.027(10) 0.092(11) 0.059(9) -0.001(8) 0.009(7) -0.024(8)
C5 0.043(10) 0.064(9) 0.059(9) 0.024(7) 0.010(7) -0.001(7)
C6 0.046(10) 0.071(10) 0.042(8) -0.006(7) 0.004(7) 0.013(8)
C7 0.061(12) 0.071(10) 0.087(12) 0.031(9) 0.021(10) 0.026(9)
C8 0.066(12) 0.076(11) 0.118(15) 0.037(10) 0.014(10) 0.008(10)
C9 0.089(13) 0.073(10) 0.130(14) 0.068(9) -0.009(10) -0.013(9)
C10 0.130(14) 0.058(9) 0.084(12) 0.034(8) 0.022(10) 0.011(9)
C11 0.089(13) 0.099(12) 0.150(16) 0.061(11) 0.040(12) 0.015(11)
C12 0.035(9) 0.074(9) 0.041(8) 0.009(7) 0.010(7) 0.009(7)
C13 0.044(9) 0.042(7) 0.054(9) 0.013(6) 0.011(8) 0.016(6)
C14 0.041(9) 0.036(7) 0.050(9) 0.019(6) 0.013(7) 0.004(6)
C15 0.048(9) 0.054(8) 0.041(8) 0.028(6) 0.015(7) 0.002(6)
C16 0.028(8) 0.077(9) 0.075(11) 0.030(8) 0.003(8) 0.004(6)
C17 0.054(10) 0.057(8) 0.052(9) 0.033(6) 0.023(7) 0.010(7)
C18 0.032(8) 0.047(7) 0.038(8) 0.018(6) 0.009(7) 0.015(6)
C19 0.030(8) 0.045(7) 0.074(10) 0.026(7) 0.015(8) 0.004(6)
C20 0.042(9) 0.022(6) 0.050(9) 0.014(5) 0.002(8) -0.001(5)
C21 0.029(8) 0.069(9) 0.055(9) 0.033(7) 0.011(7) -0.010(6)
C22 0.083(12) 0.067(9) 0.043(9) 0.029(7) 0.019(8) 0.001(8)
C23 0.030(9) 0.081(10) 0.068(10) 0.033(7) -0.003(8) 0.008(7)
C24 0.020(7) 0.076(9) 0.057(9) 0.020(7) -0.005(8) 0.003(6)
C25 0.029(9) 0.057(8) 0.071(10) 0.022(7) 0.007(7) 0.001(6)
C26 0.063(12) 0.048(10) 0.111(12) 0.023(8) 0.040(9) 0.005(9)
C27 0.047(9) 0.066(9) 0.084(11) 0.030(9) 0.027(8) -0.001(8)
C28 0.066(10) 0.076(10) 0.106(13) 0.040(9) 0.023(9) 0.018(8)
C29 0.049(10) 0.086(10) 0.144(14) 0.038(10) 0.046(9) 0.010(8)
C30 0.053(9) 0.093(10) 0.092(11) 0.039(9) 0.020(8) 0.014(8)
C31 0.057(9) 0.037(7) 0.049(9) 0.032(6) 0.026(8) 0.011(6)
C32 0.034(8) 0.063(8) 0.039(8) 0.028(7) 0.010(7) -0.001(7)
C33 0.057(10) 0.053(8) 0.072(11) 0.012(7) 0.007(8) -0.005(7)
C34 0.057(10) 0.110(12) 0.040(9) 0.017(8) 0.020(9) 0.011(8)
C35 0.046(9) 0.078(9) 0.065(11) 0.028(8) 0.029(8) 0.013(7)
C36 0.068(11) 0.060(9) 0.064(10) 0.033(7) 0.023(8) 0.026(8)
C37 0.050(10) 0.074(10) 0.048(11) 0.020(8) 0.015(9) 0.003(8)
C38 0.060(10) 0.076(10) 0.041(8) 0.003(8) -0.004(8) -0.015(9)
C39 0.135(16) 0.073(10) 0.081(11) -0.015(9) 0.026(11) -0.009(10)
C40 0.073(12) 0.097(12) 0.113(14) 0.025(10) -0.029(10) 0.001(9)
C41 0.073(11) 0.133(14) 0.057(10) 0.000(9) 0.015(8) -0.018(10)
C42 0.033(8) 0.047(8) 0.041(8) 0.007(6) -0.014(7) -0.025(6)
C43 0.039(9) 0.043(7) 0.045(9) 0.007(6) 0.009(8) -0.005(6)
C44 0.024(8) 0.041(7) 0.039(8) 0.007(6) 0.002(7) 0.001(5)
C45 0.036(8) 0.065(9) 0.065(10) 0.016(7) 0.008(8) 0.013(7)
C46 0.051(10) 0.047(8) 0.055(9) 0.015(6) 0.028(8) -0.004(6)
C47 0.035(9) 0.042(7) 0.049(9) 0.014(6) 0.011(7) 0.001(6)
C48 0.032(9) 0.040(7) 0.051(9) 0.011(6) 0.007(7) 0.000(6)
C49 0.030(9) 0.043(7) 0.050(9) 0.007(6) 0.019(7) -0.005(6)
C50 0.023(8) 0.049(7) 0.042(8) 0.016(6) 0.004(7) -0.004(6)
C51 0.033(8) 0.064(8) 0.071(10) 0.032(7) 0.019(8) 0.000(6)
C52 0.045(9) 0.058(8) 0.047(9) 0.013(6) 0.015(7) 0.001(6)
C53 0.031(9) 0.077(9) 0.058(9) 0.013(7) 0.008(7) 0.004(7)
C54 0.019(7) 0.063(8) 0.045(8) 0.014(6) -0.006(7) -0.002(6)
C55 0.052(10) 0.024(6) 0.047(9) 0.007(5) 0.007(8) -0.009(6)
C56 0.062(10) 0.048(9) 0.059(10) 0.006(8) 0.026(8) 0.007(8)
C57 0.035(8) 0.051(9) 0.053(9) 0.007(6) 0.017(7) 0.014(6)
C58 0.061(10) 0.072(9) 0.077(10) -0.001(7) 0.019(8) 0.008(8)
C59 0.084(11) 0.085(10) 0.048(9) -0.003(7) 0.015(8) 0.022(8)
C60 0.059(9) 0.052(9) 0.071(10) 0.003(7) 0.004(7) 0.007(7)
N1 0.039(7) 0.066(7) 0.073(8) 0.042(6) 0.004(5) 0.021(6)
N2 0.014(6) 0.070(7) 0.038(6) 0.016(5) -0.004(5) 0.004(5)
N3 0.032(7) 0.060(7) 0.045(7) 0.016(5) 0.008(6) 0.008(5)
N4 0.042(8) 0.055(7) 0.081(8) 0.028(6) 0.013(6) -0.003(6)
N5 0.043(7) 0.067(7) 0.036(7) 0.013(5) 0.016(6) -0.001(6)
N6 0.028(6) 0.055(6) 0.078(9) 0.028(6) 0.000(7) 0.010(5)
N7 0.040(8) 0.067(7) 0.052(8) 0.012(5) 0.017(6) -0.004(5)
N8 0.048(7) 0.051(7) 0.050(7) 0.014(6) 0.022(6) -0.004(5)
O1 0.046(6) 0.120(8) 0.117(9) 0.077(7) -0.005(6) 0.016(6)
O2 0.051(7) 0.082(7) 0.127(9) 0.075(6) -0.003(6) 0.000(5)
O3 0.035(5) 0.062(5) 0.063(6) 0.029(4) 0.015(4) 0.003(4)
O4 0.032(5) 0.069(6) 0.066(6) 0.012(5) 0.016(5) 0.013(4)
O5 0.049(6) 0.059(6) 0.125(8) 0.045(5) 0.019(5) 0.002(5)
O6 0.037(6) 0.051(5) 0.108(7) 0.034(5) 0.023(5) 0.011(5)
O7 0.062(7) 0.108(7) 0.049(6) 0.028(5) 0.005(5) 0.002(5)
O8 0.057(6) 0.081(6) 0.050(6) 0.016(5) 0.000(5) 0.001(5)
O9 0.030(5) 0.061(5) 0.066(6) 0.019(4) -0.005(5) -0.001(4)
O10 0.034(6) 0.072(6) 0.057(6) 0.015(4) 0.007(4) -0.001(4)
O11 0.044(5) 0.056(6) 0.070(6) 0.014(5) 0.011(4) -0.010(5)
O12 0.043(5) 0.063(5) 0.054(6) 0.012(4) 0.024(4) 0.006(4)

loop_
_atom_type_symbol
_atom_type_description
_atom_type_scat_dispersion_real
_atom_type_scat_dispersion_imag
_atom_type_scat_source
C C 0.0033 0.0016 'International Tables Vol C Tables 4.2.6.8 and 6.1.1.4'
H H 0.0000 0.0000 'International Tables Vol C Tables 4.2.6.8 and 6.1.1.4'
N N 0.0061 0.0033 'International Tables Vol C Tables 4.2.6.8 and 6.1.1.4'
O O 0.0106 0.0060 'International Tables Vol C Tables 4.2.6.8 and 6.1.1.4'

loop_
_geom_angle_atom_site_label_1
_geom_angle_atom_site_label_2
_geom_angle_atom_site_label_3
_geom_angle
N9 C61 C62 177(2)
C61 C62 H62A 109.5
C61 C62 H62B 109.5
H62A C62 H62B 109.5
C61 C62 H62C 109.5
H62A C62 H62C 109.5
H62B C62 H62C 109.5
N10 C63 C64 173(3)
C63 C64 H64A 109.5
C63 C64 H64B 109.5
H64A C64 H64B 109.5
C63 C64 H64C 109.5
H64A C64 H64C 109.5
H64B C64 H64C 109.5
N11 C65 C66 176(3)
C65 C66 H66A 109.5
C65 C66 H66B 109.5
H66A C66 H66B 109.5
C65 C66 H66C 109.5
H66A C66 H66C 109.5
H66B C66 H66C 109.5
N1 C1 C6 118.2(12)
N1 C1 C2 123.2(12)
C6 C1 C2 118.5(11)
C3 C2 C1 120.2(12)
C3 C2 H2A 119.9
C1 C2 H2A 119.9
C2 C3 C4 121.0(12)
C2 C3 H3A 119.5
C4 C3 H3A 119.5
C3 C4 C5 121.4(12)
C3 C4 H4 119.3
C5 C4 H4 119.3
C4 C5 C6 117.4(12)
C4 C5 H5 121.3
C6 C5 H5 121.3
C1 C6 C5 121.3(12)
C1 C6 N2 119.3(12)
C5 C6 N2 119.4(12)
O1 C7 O2 124.9(13)
O1 C7 N1 125.8(14)
O2 C7 N1 109.3(13)
C11 C8 O2 110.1(13)
C11 C8 C9 113.7(13)
O2 C8 C9 100.5(11)
C11 C8 C10 111.6(13)
O2 C8 C10 110.5(11)
C9 C8 C10 110.0(14)
C8 C9 H9A 109.5
C8 C9 H9B 109.5
H9A C9 H9B 109.5
C8 C9 H9C 109.5
H9A C9 H9C 109.5
H9B C9 H9C 109.5
C8 C10 H10A 109.5
C8 C10 H10B 109.5
H10A C10 H10B 109.5
C8 C10 H10C 109.5
H10A C10 H10C 109.5
H10B C10 H10C 109.5
C8 C11 H11A 109.5
C8 C11 H11B 109.5
H11A C11 H11B 109.5
C8 C11 H11C 109.5
H11A C11 H11C 109.5
H11B C11 H11C 109.5
N2 C12 C13 123.8(11)
N2 C12 H12 118.1
C13 C12 H12 118.1
C18 C13 C14 122.8(11)
C18 C13 C12 119.1(11)
C14 C13 C12 117.9(11)
O3 C14 C13 124.1(11)
O3 C14 C15 119.3(10)
C13 C14 C15 116.6(11)
C19 C15 C16 118.9(12)
C19 C15 C14 124.1(11)
C16 C15 C14 117.0(11)
C17 C16 C15 124.9(12)
C17 C16 H16 117.5
C15 C16 H16 117.5
C16 C17 C18 119.5(11)
C16 C17 H17 120.3
C18 C17 H17 120.3
O4 C18 C13 120.4(11)
O4 C18 C17 120.6(11)
C13 C18 C17 118.9(11)
C15 C19 N3 125.4(11)
C15 C19 H19 117.3
N3 C19 H19 117.3
C21 C20 N3 120.4(11)
C21 C20 C25 116.5(11)
N3 C20 C25 123.1(12)
C22 C21 C20 120.8(12)
C22 C21 N4 121.6(12)
C20 C21 N4 117.5(11)
C21 C22 C23 122.4(12)
C21 C22 H22 118.8
C23 C22 H22 118.8
C22 C23 C24 118.0(11)
C22 C23 H23 121.0
C24 C23 H23 121.0
C25 C24 C23 121.1(12)
C25 C24 H24 119.4
C23 C24 H24 119.4
C24 C25 C20 121.1(12)
C24 C25 H25 119.4
C20 C25 H25 119.4
O5 C26 N4 127.1(13)
O5 C26 O6 123.5(14)
N4 C26 O6 109.4(12)
C30 C27 O6 113.3(10)
C30 C27 C28 113.4(11)
O6 C27 C28 107.1(10)
C30 C27 C29 110.1(11)
O6 C27 C29 101.5(9)
C28 C27 C29 110.7(11)
C27 C28 H28A 109.5
C27 C28 H28B 109.5
H28A C28 H28B 109.5
C27 C28 H28C 109.5
H28A C28 H28C 109.5
H28B C28 H28C 109.5
C27 C29 H29A 109.5
C27 C29 H29B 109.5
H29A C29 H29B 109.5
C27 C29 H29C 109.5
H29A C29 H29C 109.5
H29B C29 H29C 109.5
C27 C30 H30A 109.5
C27 C30 H30B 109.5
H30A C30 H30B 109.5
C27 C30 H30C 109.5
H30A C30 H30C 109.5
H30B C30 H30C 109.5
C36 C31 C32 121.0(12)
C36 C31 N5 123.3(11)
C32 C31 N5 115.7(10)
N6 C32 C31 121.3(11)
N6 C32 C33 122.8(11)
C31 C32 C33 115.9(11)
C34 C33 C32 122.3(13)
C34 C33 H33 118.9
C32 C33 H33 118.9
C33 C34 C35 122.6(14)
C33 C34 H34 118.7
C35 C34 H34 118.7
C34 C35 C36 118.1(12)
C34 C35 H35 121.0
C36 C35 H35 121.0
C31 C36 C35 119.9(12)
C31 C36 H36 120.0
C35 C36 H36 120.0
O7 C37 N5 128.3(13)
O7 C37 O8 125.1(13)
N5 C37 O8 106.5(12)
C40 C38 O8 109.1(11)
C40 C38 C39 116.1(13)
O8 C38 C39 109.3(11)
C40 C38 C41 109.0(13)
O8 C38 C41 101.7(10)
C39 C38 C41 110.6(12)
C38 C39 H39A 109.5
C38 C39 H39B 109.5
H39A C39 H39B 109.5
C38 C39 H39C 109.5
H39A C39 H39C 109.5
H39B C39 H39C 109.5
C38 C40 H40A 109.5
C38 C40 H40B 109.5
H40A C40 H40B 109.5
C38 C40 H40C 109.5
H40A C40 H40C 109.5
H40B C40 H40C 109.5
C38 C41 H41A 109.5
C38 C41 H41B 109.5
H41A C41 H41B 109.5
C38 C41 H41C 109.5
H41A C41 H41C 109.5
H41B C41 H41C 109.5
N6 C42 C43 127.1(12)
N6 C42 H42 116.4
C43 C42 H42 116.4
C42 C43 C48 118.3(11)
C42 C43 C44 119.6(11)
C48 C43 C44 122.0(12)
O9 C44 C45 122.4(11)
O9 C44 C43 120.6(11)
C45 C44 C43 116.7(11)
C46 C45 C44 120.7(12)
C46 C45 H45 119.6
C44 C45 H45 119.6
C45 C46 C47 125.2(11)
C45 C46 H46 117.4
C47 C46 H46 117.4
C49 C47 C46 121.0(11)
C49 C47 C48 123.0(11)
C46 C47 C48 116.0(11)
O10 C48 C43 121.9(11)
O10 C48 C47 119.3(11)
C43 C48 C47 118.8(12)
N7 C49 C47 123.3(11)
N7 C49 H49 118.3
C47 C49 H49 118.3
C51 C50 C55 119.7(11)
C51 C50 N7 123.2(11)
C55 C50 N7 117.0(11)
C50 C51 C52 122.1(11)
C50 C51 H51 119.0
C52 C51 H51 119.0
C51 C52 C53 118.7(11)
C51 C52 H52 120.7
C53 C52 H52 120.7
C54 C53 C52 117.5(11)
C54 C53 H53 121.2
C52 C53 H53 121.2
C55 C54 C53 123.3(11)
C55 C54 H54 118.4
C53 C54 H54 118.4
C54 C55 C50 118.7(11)
C54 C55 N8 117.6(11)
C50 C55 N8 123.6(10)
O11 C56 O12 127.6(12)
O11 C56 N8 123.6(12)
O12 C56 N8 108.8(11)
C60 C57 O12 112.3(9)
C60 C57 C58 113.2(10)
O12 C57 C58 101.3(9)
C60 C57 C59 114.6(10)
O12 C57 C59 106.5(8)
C58 C57 C59 108.0(10)
C57 C58 H58A 109.5
C57 C58 H58B 109.5
H58A C58 H58B 109.5
C57 C58 H58C 109.5
H58A C58 H58C 109.5
H58B C58 H58C 109.5
C57 C59 H59A 109.5
C57 C59 H59B 109.5
H59A C59 H59B 109.5
C57 C59 H59C 109.5
H59A C59 H59C 109.5
H59B C59 H59C 109.5
C57 C60 H60A 109.5
C57 C60 H60B 109.5
H60A C60 H60B 109.5
C57 C60 H60C 109.5
H60A C60 H60C 109.5
H60B C60 H60C 109.5
C7 N1 C1 127.0(11)
C7 N1 H1 116.5
C1 N1 H1 116.5
C12 N2 C6 126.0(11)
C12 N2 H2 117.0
C6 N2 H2 117.0
C19 N3 C20 126.0(11)
C19 N3 H3 142(10)
C20 N3 H3 90(10)
C26 N4 C21 120.7(11)
C26 N4 H4A 119.6
C21 N4 H4A 119.6
C37 N5 C31 124.1(10)
C37 N5 H5A 118.0
C31 N5 H5A 118.0
C42 N6 C32 127.2(10)
C42 N6 H6 116.4
C32 N6 H6 116.4
C49 N7 C50 127.6(11)
C49 N7 H7 111(4)
C50 N7 H7 119(4)
C56 N8 C55 121.2(10)
C56 N8 H8 119.4
C55 N8 H8 119.4
C7 O2 C8 119.9(10)
C26 O6 C27 119.5(10)
C37 O8 C38 121.5(10)
C56 O12 C57 119.3(9)

loop_
_geom_bond_atom_site_label_1
_geom_bond_atom_site_label_2
_geom_bond_distance
C61 N9 1.14(2)
C61 C62 1.49(2)
C62 H62A 0.9600
C62 H62B 0.9600
C62 H62C 0.9600
C63 N10 1.06(3)
C63 C64 1.48(3)
C64 H64A 0.9600
C64 H64B 0.9600
C64 H64C 0.9600
N11 C65 1.19(3)
C65 C66 1.47(4)
C66 H66A 0.9600
C66 H66B 0.9600
C66 H66C 0.9600
C1 N1 1.368(13)
C1 C6 1.378(16)
C1 C2 1.405(16)
C2 C3 1.349(16)
C2 H2A 0.9300
C3 C4 1.370(17)
C3 H3A 0.9300
C4 C5 1.379(16)
C4 H4 0.9300
C5 C6 1.412(16)
C5 H5 0.9300
C6 N2 1.437(14)
C7 O1 1.238(15)
C7 O2 1.353(15)
C7 N1 1.361(15)
C8 C11 1.478(19)
C8 O2 1.496(16)
C8 C9 1.497(18)
C8 C10 1.565(18)
C9 H9A 0.9600
C9 H9B 0.9600
C9 H9C 0.9600
C10 H10A 0.9600
C10 H10B 0.9600
C10 H10C 0.9600
C11 H11A 0.9600
C11 H11B 0.9600
C11 H11C 0.9600
C12 N2 1.263(13)
C12 C13 1.460(15)
C12 H12 0.9300
C13 C18 1.417(15)
C13 C14 1.427(15)
C14 O3 1.258(12)
C14 C15 1.477(16)
C15 C19 1.346(14)
C15 C16 1.444(15)
C16 C17 1.328(15)
C16 H16 0.9300
C17 C18 1.428(15)
C17 H17 0.9300
C18 O4 1.268(12)
C19 N3 1.359(14)
C19 H19 0.9300
C20 C21 1.384(15)
C20 N3 1.385(13)
C20 C25 1.447(15)
C21 C22 1.338(15)
C21 N4 1.447(14)
C22 C23 1.375(16)
C22 H22 0.9300
C23 C24 1.391(15)
C23 H23 0.9300
C24 C25 1.317(14)
C24 H24 0.9300
C25 H25 0.9300
C26 O5 1.229(14)
C26 N4 1.313(15)
C26 O6 1.365(15)
C27 C30 1.491(16)
C27 O6 1.492(14)
C27 C28 1.509(17)
C27 C29 1.541(15)
C28 H28A 0.9600
C28 H28B 0.9600
C28 H28C 0.9600
C29 H29A 0.9600
C29 H29B 0.9600
C29 H29C 0.9600
C30 H30A 0.9600
C30 H30B 0.9600
C30 H30C 0.9600
C31 C36 1.327(15)
C31 C32 1.408(15)
C31 N5 1.439(13)
C32 N6 1.375(14)
C32 C33 1.429(15)
C33 C34 1.285(16)
C33 H33 0.9300
C34 C35 1.340(15)
C34 H34 0.9300
C35 C36 1.443(16)
C35 H35 0.9300
C36 H36 0.9300
C37 O7 1.177(13)
C37 N5 1.340(14)
C37 O8 1.374(14)
C38 C40 1.473(18)
C38 O8 1.484(14)
C38 C39 1.501(18)
C38 C41 1.506(17)
C39 H39A 0.9600
C39 H39B 0.9600
C39 H39C 0.9600
C40 H40A 0.9600
C40 H40B 0.9600
C40 H40C 0.9600
C41 H41A 0.9600
C41 H41B 0.9600
C41 H41C 0.9600
C42 N6 1.331(13)
C42 C43 1.376(15)
C42 H42 0.9300
C43 C48 1.402(15)
C43 C44 1.454(15)
C44 O9 1.270(12)
C44 C45 1.427(15)
C45 C46 1.325(15)
C45 H45 0.9300
C46 C47 1.432(15)
C46 H46 0.9300
C47 C49 1.366(14)
C47 C48 1.452(15)
C48 O10 1.283(12)
C49 N7 1.331(13)
C49 H49 0.9300
C50 C51 1.359(14)
C50 C55 1.400(15)
C50 N7 1.419(13)
C51 C52 1.392(15)
C51 H51 0.9300
C52 C53 1.424(15)
C52 H52 0.9300
C53 C54 1.382(15)
C53 H53 0.9300
C54 C55 1.367(14)
C54 H54 0.9300
C55 N8 1.431(13)
C56 O11 1.217(13)
C56 O12 1.365(14)
C56 N8 1.370(14)
C57 C60 1.458(15)
C57 O12 1.491(12)
C57 C58 1.516(15)
C57 C59 1.541(16)
C58 H58A 0.9600
C58 H58B 0.9600
C58 H58C 0.9600
C59 H59A 0.9600
C59 H59B 0.9600
C59 H59C 0.9600
C60 H60A 0.9600
C60 H60B 0.9600
C60 H60C 0.9600
N1 H1 0.8600
N2 H2 0.8600
N3 H3 0.95(18)
N4 H4A 0.8600
N5 H5A 0.8600
N6 H6 0.8600
N7 H7 1.19(8)
N8 H8 0.8600

loop_
_geom_torsion_atom_site_label_1
_geom_torsion_atom_site_label_2
_geom_torsion_atom_site_label_3
_geom_torsion_atom_site_label_4
_geom_torsion
N1 C1 C2 C3 -178.2(11)
C6 C1 C2 C3 2.6(18)
C1 C2 C3 C4 -1(2)
C2 C3 C4 C5 0(2)
C3 C4 C5 C6 -0.6(18)
N1 C1 C6 C5 177.5(10)
C2 C1 C6 C5 -3.2(17)
N1 C1 C6 N2 -1.8(16)
C2 C1 C6 N2 177.5(10)
C4 C5 C6 C1 2.3(17)
C4 C5 C6 N2 -178.4(10)
N2 C12 C13 C18 -1.4(16)
N2 C12 C13 C14 173.9(10)
C18 C13 C14 O3 178.9(10)
C12 C13 C14 O3 3.8(15)
C18 C13 C14 C15 -2.2(15)
C12 C13 C14 C15 -177.4(9)
O3 C14 C15 C19 -3.5(16)
C13 C14 C15 C19 177.6(10)
O3 C14 C15 C16 180.0(9)
C13 C14 C15 C16 1.1(14)
C19 C15 C16 C17 -179.7(11)
C14 C15 C16 C17 -3.0(17)
C15 C16 C17 C18 5.8(17)
C14 C13 C18 O4 -177.6(9)
C12 C13 C18 O4 -2.5(15)
C14 C13 C18 C17 4.9(15)
C12 C13 C18 C17 180.0(9)
C16 C17 C18 O4 176.0(10)
C16 C17 C18 C13 -6.5(16)
C16 C15 C19 N3 176.6(10)
C14 C15 C19 N3 0.1(17)
N3 C20 C21 C22 179.7(10)
C25 C20 C21 C22 -1.5(16)
N3 C20 C21 N4 2.6(15)
C25 C20 C21 N4 -178.7(9)
C20 C21 C22 C23 -0.2(18)
N4 C21 C22 C23 176.8(11)
C21 C22 C23 C24 2.1(18)
C22 C23 C24 C25 -2.3(18)
C23 C24 C25 C20 0.6(17)
C21 C20 C25 C24 1.3(15)
N3 C20 C25 C24 -180.0(10)
C36 C31 C32 N6 177.4(10)
N5 C31 C32 N6 -4.2(14)
C36 C31 C32 C33 -2.3(15)
N5 C31 C32 C33 176.1(9)
N6 C32 C33 C34 178.8(12)
C31 C32 C33 C34 -1.5(17)
C32 C33 C34 C35 5(2)
C33 C34 C35 C36 -5(2)
C32 C31 C36 C35 2.6(16)
N5 C31 C36 C35 -175.7(9)
C34 C35 C36 C31 0.9(17)
N6 C42 C43 C48 177.5(10)
N6 C42 C43 C44 0.2(16)
C42 C43 C44 O9 -1.6(15)
C48 C43 C44 O9 -178.7(9)
C42 C43 C44 C45 172.1(10)
C48 C43 C44 C45 -5.1(15)
O9 C44 C45 C46 172.9(10)
C43 C44 C45 C46 -0.6(15)
C44 C45 C46 C47 1.5(17)
C45 C46 C47 C49 -176.2(10)
C45 C46 C47 C48 2.9(16)
C42 C43 C48 O10 9.1(15)
C44 C43 C48 O10 -173.7(9)
C42 C43 C48 C47 -167.6(9)
C44 C43 C48 C47 9.6(15)
C49 C47 C48 O10 -6.0(16)
C46 C47 C48 O10 175.0(9)
C49 C47 C48 C43 170.8(10)
C46 C47 C48 C43 -8.2(14)
C46 C47 C49 N7 -179.1(10)
C48 C47 C49 N7 1.8(16)
C55 C50 C51 C52 -1.8(16)
N7 C50 C51 C52 -178.7(10)
C50 C51 C52 C53 1.7(17)
C51 C52 C53 C54 -0.6(16)
C52 C53 C54 C55 -0.5(17)
C53 C54 C55 C50 0.5(16)
C53 C54 C55 N8 177.4(10)
C51 C50 C55 C54 0.6(15)
N7 C50 C55 C54 177.8(9)
C51 C50 C55 N8 -176.1(9)
N7 C50 C55 N8 1.0(15)
O1 C7 N1 C1 6(2)
O2 C7 N1 C1 -173.3(11)
C6 C1 N1 C7 151.2(12)
C2 C1 N1 C7 -28.0(18)
C13 C12 N2 C6 174.9(10)
C1 C6 N2 C12 138.5(12)
C5 C6 N2 C12 -40.8(16)
C15 C19 N3 C20 -177.9(10)
C21 C20 N3 C19 -177.4(10)
C25 C20 N3 C19 4.0(16)
O5 C26 N4 C21 17(2)
O6 C26 N4 C21 -166.3(10)
C22 C21 N4 C26 94.8(14)
C20 C21 N4 C26 -88.0(14)
O7 C37 N5 C31 -11(2)
O8 C37 N5 C31 173.2(9)
C36 C31 N5 C37 -19.2(16)
C32 C31 N5 C37 162.4(10)
C43 C42 N6 C32 -177.1(11)
C31 C32 N6 C42 147.8(10)
C33 C32 N6 C42 -32.5(16)
C47 C49 N7 C50 -179.7(10)
C51 C50 N7 C49 -5.4(17)
C55 C50 N7 C49 177.6(10)
O11 C56 N8 C55 8.4(18)
O12 C56 N8 C55 -169.8(9)
C54 C55 N8 C56 115.6(12)
C50 C55 N8 C56 -67.6(14)
O1 C7 O2 C8 14(2)
N1 C7 O2 C8 -166.9(11)
C11 C8 O2 C7 59.8(17)
C9 C8 O2 C7 180.0(12)
C10 C8 O2 C7 -64.0(17)
O5 C26 O6 C27 0.4(19)
N4 C26 O6 C27 -176.6(10)
C30 C27 O6 C26 56.4(15)
C28 C27 O6 C26 -69.4(13)
C29 C27 O6 C26 174.5(11)
O7 C37 O8 C38 18.4(19)
N5 C37 O8 C38 -165.2(10)
C40 C38 O8 C37 -68.1(16)
C39 C38 O8 C37 59.9(15)
C41 C38 O8 C37 176.8(11)
O11 C56 O12 C57 6.0(18)
N8 C56 O12 C57 -175.9(9)
C60 C57 O12 C56 -54.4(13)
C58 C57 O12 C56 -175.4(10)
C59 C57 O12 C56 71.8(12)
